data_1516832
loop_
_publ_author_name
'Bruzek, Matthew J.'
'Anthony, John E.'

_publ_section_title
;
 Synthesis and optical properties of dioxolane-functionalized hexacenes
 and heptacenes.
;
_journal_issue 13
_journal_name_full 'Organic letters'
_journal_page_first 3608
_journal_page_last 3610
_journal_paper_doi 10.1021/ol501373s
_journal_volume 16
_journal_year 2014
_chemical_formula_moiety 'C36 H30 O6'
_chemical_formula_sum 'C36 H30 O6'
_chemical_formula_weight 558.60
_chemical_name_systematic
;                                                                               
 ?                                                                              
;
_space_group_IT_number 2
_symmetry_cell_setting triclinic
_symmetry_space_group_name_Hall '-P 1'
_symmetry_space_group_name_H-M 'P -1'
_atom_sites_solution_hydrogens geom
_atom_sites_solution_primary direct
_atom_sites_solution_secondary difmap
_audit_creation_method SHELXL-97
_cell_angle_alpha 85.925(1)
_cell_angle_beta 79.517(1)
_cell_angle_gamma 76.411(1)
_cell_formula_units_Z 4
_cell_length_a 11.7263(2)
_cell_length_b 13.0863(2)
_cell_length_c 19.3723(3)
_cell_measurement_reflns_used 9882
_cell_measurement_temperature 90.0(2)
_cell_measurement_theta_max 68.04
_cell_measurement_theta_min 3.94
_cell_volume 2840.06(8)
_computing_cell_refinement APEX2
_computing_data_collection 'APEX2 (Bruker-AXS, 2006)'
_computing_data_reduction APEX2
_computing_molecular_graphics 'XP in SHELXTL (Sheldrick, 2008)'
_computing_publication_material
;                                                                               
SHELX-97 (Sheldrick, 2008) and local procedures                                 
;
_computing_structure_refinement 'SHELXL-97 (Sheldrick, 2008)'
_computing_structure_solution 'SHELXS-97 (Sheldrick, 2008)'
_diffrn_ambient_temperature 90.0(2)
_diffrn_detector_area_resol_mean 5.6
_diffrn_measured_fraction_theta_full 0.982
_diffrn_measured_fraction_theta_max 0.982
_diffrn_measurement_device_type 'Bruker X8 Proteum diffractometer'
_diffrn_measurement_method '\f and \w scans'
_diffrn_radiation_monochromator 'graded multilayer optics'
_diffrn_radiation_source 'fine-focus rotating anode'
_diffrn_radiation_type CuK\a
_diffrn_radiation_wavelength 1.54178
_diffrn_reflns_av_R_equivalents 0.0333
_diffrn_reflns_av_sigmaI/netI 0.0280
_diffrn_reflns_limit_h_max 14
_diffrn_reflns_limit_h_min -14
_diffrn_reflns_limit_k_max 15
_diffrn_reflns_limit_k_min -15
_diffrn_reflns_limit_l_max 23
_diffrn_reflns_limit_l_min -22
_diffrn_reflns_number 39546
_diffrn_reflns_theta_full 68.18
_diffrn_reflns_theta_max 68.18
_diffrn_reflns_theta_min 2.32
_diffrn_standards_number 0
_exptl_absorpt_coefficient_mu 0.715
_exptl_absorpt_correction_T_max 0.965
_exptl_absorpt_correction_T_min 0.822
_exptl_absorpt_correction_type multi-scan
_exptl_absorpt_process_details 'Sadabs in APEX2 (BrukerAXS, 2006)'
_exptl_crystal_colour yellow
_exptl_crystal_density_diffrn 1.306
_exptl_crystal_density_method 'not measured'
_exptl_crystal_description block
_exptl_crystal_F_000 1176
_exptl_crystal_size_max 0.18
_exptl_crystal_size_mid 0.16
_exptl_crystal_size_min 0.05
_platon_squeeze_details '                                                                               '
_refine_diff_density_max 0.354
_refine_diff_density_min -0.259
_refine_diff_density_rms 0.041
_refine_ls_extinction_method none
_refine_ls_goodness_of_fit_ref 1.055
_refine_ls_hydrogen_treatment constr
_refine_ls_matrix_type full
_refine_ls_number_parameters 779
_refine_ls_number_reflns 10210
_refine_ls_number_restraints 0
_refine_ls_restrained_S_all 1.055
_refine_ls_R_factor_all 0.0379
_refine_ls_R_factor_gt 0.0354
_refine_ls_shift/su_max 0.001
_refine_ls_shift/su_mean 0.000
_refine_ls_structure_factor_coef Fsqd
_refine_ls_weighting_details 'calc w=1/[\s^2^(Fo^2^)+(0.0522P)^2^+0.8002P] where P=(Fo^2^+2Fc^2^)/3'
_refine_ls_weighting_scheme calc
_refine_ls_wR_factor_gt 0.0976
_refine_ls_wR_factor_ref 0.0997
_reflns_number_gt 9330
_reflns_number_total 10210
_reflns_threshold_expression >2\s(I)
_cod_data_source_file ol501373s_si_002.cif
_cod_data_source_block x12521-sr
_cod_database_code 1516832

loop_
_symmetry_equiv_pos_as_xyz
'x, y, z'
'-x, -y, -z'

loop_
_atom_site_label
_atom_site_type_symbol
_atom_site_fract_x
_atom_site_fract_y
_atom_site_fract_z
_atom_site_U_iso_or_equiv
_atom_site_adp_type
_atom_site_occupancy
_atom_site_symmetry_multiplicity
_atom_site_calc_flag
_atom_site_refinement_flags
_atom_site_disorder_assembly
_atom_site_disorder_group
O2A O -0.09833(7) -0.04223(6) 0.90918(4) 0.02173(18) Uani 1 1 d . A .
O3A O -0.19182(7) -0.10872(7) 0.83278(4) 0.02171(18) Uani 1 1 d . A .
O5A O 0.47451(7) 0.55554(6) 0.14720(4) 0.02027(18) Uani 1 1 d . A .
O6A O 0.53585(7) 0.64701(6) 0.22656(4) 0.02079(18) Uani 1 1 d . A .
C1A C 0.34837(9) 0.30591(8) 0.52398(6) 0.0152(2) Uani 0.9557(13) 1 d P A 1
O1A O 0.39069(7) 0.34659(6) 0.56549(4) 0.01776(19) Uani 0.9557(13) 1 d P A 1
C1C C 0.34837(9) 0.30591(8) 0.52398(6) 0.0152(2) Uani 0.0443(13) 1 d P A 2
H1C H 0.3834 0.3361 0.5556 0.018 Uiso 0.0443(13) 1 calc PR A 2
C2A C 0.27484(9) 0.22858(8) 0.54899(6) 0.0157(2) Uani 1 1 d . . .
C3C C 0.24500(10) 0.21026(8) 0.61974(6) 0.0168(2) Uani 0.0443(13) 1 d P A 2
O1C O 0.3150(16) 0.2406(13) 0.6594(9) 0.01909(19) Uani 0.0443(13) 1 d P A 2
C3A C 0.24500(10) 0.21026(8) 0.61974(6) 0.0168(2) Uani 0.9557(13) 1 d P A 1
H3A H 0.2791 0.2416 0.6513 0.020 Uiso 0.9557(13) 1 calc PR A 1
C4A C 0.16440(10) 0.14568(8) 0.64723(6) 0.0163(2) Uani 1 1 d . . .
C5A C 0.13193(10) 0.12761(8) 0.71922(6) 0.0171(2) Uani 1 1 d . A .
H5A H 0.1663 0.1580 0.7511 0.021 Uiso 1 1 calc R . .
C6A C 0.05073(10) 0.06644(8) 0.74568(6) 0.0166(2) Uani 1 1 d . . .
C7A C 0.02218(10) 0.04666(9) 0.81976(6) 0.0180(2) Uani 1 1 d . A .
H7A H 0.0582 0.0744 0.8521 0.022 Uiso 1 1 calc R . .
C8A C -0.05771(10) -0.01276(9) 0.84189(6) 0.0179(2) Uani 1 1 d . . .
C9A C -0.11487(10) -0.05359(9) 0.79508(6) 0.0182(2) Uani 1 1 d . A .
C10A C -0.09215(10) -0.03725(9) 0.72477(6) 0.0181(2) Uani 1 1 d . . .
H10A H -0.1323 -0.0644 0.6945 0.022 Uiso 1 1 calc R A .
C11A C -0.00486(10) 0.02279(8) 0.69757(6) 0.0170(2) Uani 1 1 d . A .
C12A C 0.02914(10) 0.03963(8) 0.62576(6) 0.0171(2) Uani 1 1 d . . .
H12A H -0.0060 0.0100 0.5939 0.020 Uiso 1 1 calc R A .
C13A C 0.11336(10) 0.09878(8) 0.59901(6) 0.0159(2) Uani 1 1 d . A .
C14C C 0.15034(10) 0.11460(8) 0.52575(6) 0.0164(2) Uani 0.0443(13) 1 d P A 2
O4C O 0.1192(15) 0.0654(13) 0.4775(9) 0.01776(19) Uani 0.0443(13) 1 d P A 2
C14A C 0.15034(10) 0.11460(8) 0.52575(6) 0.0164(2) Uani 0.9557(13) 1 d P A 1
H14A H 0.1205 0.0808 0.4935 0.020 Uiso 0.9557(13) 1 calc PR A 1
C15A C 0.22840(10) 0.17781(8) 0.50047(6) 0.0160(2) Uani 1 1 d . A .
C16A C 0.26162(9) 0.19509(8) 0.42397(6) 0.0158(2) Uani 0.9557(13) 1 d P A 1
O4A O 0.23661(7) 0.14087(6) 0.38182(4) 0.01909(19) Uani 0.9557(13) 1 d P A 1
C16C C 0.26162(9) 0.19509(8) 0.42397(6) 0.0158(2) Uani 0.0443(13) 1 d P A 2
H16C H 0.2433 0.1530 0.3914 0.019 Uiso 0.0443(13) 1 calc PR A 2
C17A C 0.32457(9) 0.28046(8) 0.39970(6) 0.0152(2) Uani 1 1 d . . .
C18A C 0.34107(9) 0.30998(8) 0.32969(6) 0.0157(2) Uani 1 1 d . A .
H18A H 0.3164 0.2720 0.2973 0.019 Uiso 1 1 calc R . .
C19A C 0.39354(9) 0.39495(8) 0.30452(5) 0.0159(2) Uani 1 1 d . . .
C20A C 0.40585(10) 0.42661(9) 0.23220(6) 0.0168(2) Uani 1 1 d . A .
H20A H 0.3808 0.3903 0.1990 0.020 Uiso 1 1 calc R . .
C21A C 0.45464(10) 0.51042(9) 0.21266(6) 0.0173(2) Uani 1 1 d . . .
C22A C 0.49296(10) 0.56548(8) 0.26084(6) 0.0170(2) Uani 1 1 d . A .
C23A C 0.48429(10) 0.53820(8) 0.33011(6) 0.0168(2) Uani 1 1 d . . .
H23A H 0.5109 0.5759 0.3617 0.020 Uiso 1 1 calc R A .
C24A C 0.43324(9) 0.45012(8) 0.35339(6) 0.0158(2) Uani 1 1 d . A .
C25A C 0.41920(9) 0.41635(8) 0.42440(6) 0.0160(2) Uani 1 1 d . . .
H25A H 0.4477 0.4510 0.4569 0.019 Uiso 1 1 calc R A .
C26A C 0.36544(9) 0.33459(8) 0.44827(5) 0.0152(2) Uani 1 1 d . A .
C27A C -0.17624(11) -0.11288(9) 0.90599(6) 0.0209(2) Uani 1 1 d . . .
C28A C -0.11598(12) -0.22353(10) 0.92581(6) 0.0256(3) Uani 1 1 d . A .
H28A H -0.1679 -0.2714 0.9209 0.031 Uiso 1 1 calc R . .
H28B H -0.1073 -0.2260 0.9758 0.031 Uiso 1 1 calc R . .
C29A C 0.00597(12) -0.26367(11) 0.88186(7) 0.0320(3) Uani 1 1 d . . .
H29A H -0.0018 -0.2630 0.8323 0.048 Uiso 1 1 calc R A .
H29B H 0.0393 -0.3357 0.8973 0.048 Uiso 1 1 calc R . .
H29C H 0.0589 -0.2182 0.8876 0.048 Uiso 1 1 calc R . .
C30A C -0.29478(11) -0.06892(10) 0.95112(6) 0.0274(3) Uani 1 1 d . A .
H30A H -0.3275 0.0027 0.9331 0.033 Uiso 1 1 calc R . .
H30B H -0.2819 -0.0627 0.9996 0.033 Uiso 1 1 calc R . .
C31A C -0.38600(12) -0.13527(11) 0.95327(7) 0.0307(3) Uani 1 1 d . . .
H31A H -0.3915 -0.1501 0.9052 0.046 Uiso 1 1 calc R A .
H31B H -0.4639 -0.0969 0.9768 0.046 Uiso 1 1 calc R . .
H31C H -0.3614 -0.2016 0.9791 0.046 Uiso 1 1 calc R . .
C32A C 0.53283(11) 0.64104(9) 0.15200(6) 0.0199(2) Uani 1 1 d . . .
C33A C 0.45807(11) 0.74241(9) 0.12647(6) 0.0240(3) Uani 1 1 d . A .
H33A H 0.4543 0.7358 0.0764 0.029 Uiso 1 1 calc R . .
H33B H 0.4984 0.8001 0.1294 0.029 Uiso 1 1 calc R . .
C34A C 0.33178(12) 0.77276(10) 0.16683(7) 0.0293(3) Uani 1 1 d . . .
H34A H 0.2929 0.7140 0.1676 0.044 Uiso 1 1 calc R A .
H34B H 0.2871 0.8345 0.1438 0.044 Uiso 1 1 calc R . .
H34C H 0.3339 0.7893 0.2151 0.044 Uiso 1 1 calc R . .
C35A C 0.65869(11) 0.61396(10) 0.11188(6) 0.0258(3) Uani 1 1 d . A .
H35A H 0.6988 0.6706 0.1179 0.031 Uiso 1 1 calc R . .
H35B H 0.6556 0.6118 0.0613 0.031 Uiso 1 1 calc R . .
C36A C 0.73272(12) 0.50966(11) 0.13464(7) 0.0315(3) Uani 1 1 d . . .
H36A H 0.7352 0.5104 0.1849 0.047 Uiso 1 1 calc R A .
H36B H 0.8138 0.4989 0.1079 0.047 Uiso 1 1 calc R . .
H36C H 0.6969 0.4524 0.1258 0.047 Uiso 1 1 calc R . .
O2B O -0.17496(7) 0.15482(6) 0.51197(4) 0.02423(19) Uani 1 1 d . B .
O3B O -0.33896(7) 0.29513(6) 0.52665(4) 0.02542(19) Uani 1 1 d . B .
O5B O 0.31991(7) 0.95856(6) -0.16800(4) 0.02154(18) Uani 1 1 d . B .
O6B O 0.48038(7) 0.81600(6) -0.18626(4) 0.02066(18) Uani 1 1 d . B .
C1B C 0.21382(10) 0.50597(9) 0.10263(6) 0.0174(2) Uani 0.8974(13) 1 d P B 1
O1B O 0.29449(8) 0.42644(7) 0.08847(4) 0.0201(2) Uani 0.8974(13) 1 d P B 1
C1D C 0.21382(10) 0.50597(9) 0.10263(6) 0.0174(2) Uani 0.1026(13) 1 d P B 2
H1D H 0.2759 0.4452 0.0920 0.021 Uiso 0.1026(13) 1 calc PR B 2
C2B C 0.11415(10) 0.50468(9) 0.16072(6) 0.0169(2) Uani 1 1 d . . .
C3D C 0.11780(10) 0.41770(8) 0.20567(6) 0.0167(2) Uani 0.1026(13) 1 d P B 2
O1D O 0.2041(7) 0.3386(6) 0.1918(4) 0.0197(2) Uani 0.1026(13) 1 d P B 2
C3B C 0.11780(10) 0.41770(8) 0.20567(6) 0.0167(2) Uani 0.8974(13) 1 d P B 1
H3B H 0.1844 0.3597 0.1983 0.020 Uiso 0.8974(13) 1 calc PR B 1
C4B C 0.02355(10) 0.41331(9) 0.26292(6) 0.0166(2) Uani 1 1 d . . .
C5B C 0.02606(10) 0.32562(9) 0.30845(6) 0.0171(2) Uani 1 1 d . B .
H5B H 0.0934 0.2682 0.3020 0.021 Uiso 1 1 calc R . .
C6B C -0.06797(10) 0.32027(9) 0.36317(6) 0.0167(2) Uani 1 1 d . . .
C7B C -0.06360(10) 0.23015(9) 0.40992(6) 0.0186(2) Uani 1 1 d . B .
H7B H 0.0034 0.1723 0.4049 0.022 Uiso 1 1 calc R . .
C8B C -0.15829(10) 0.23043(9) 0.46139(6) 0.0191(2) Uani 1 1 d . . .
C9B C -0.25897(10) 0.31597(9) 0.47034(6) 0.0199(2) Uani 1 1 d . B .
C10B C -0.26774(10) 0.40308(9) 0.42824(6) 0.0194(2) Uani 1 1 d . . .
H10B H -0.3360 0.4596 0.4353 0.023 Uiso 1 1 calc R B .
C11B C -0.17029(10) 0.40718(9) 0.37245(6) 0.0171(2) Uani 1 1 d . B .
C12B C -0.17220(10) 0.49494(9) 0.32699(6) 0.0185(2) Uani 1 1 d . . .
H12B H -0.2395 0.5525 0.3333 0.022 Uiso 1 1 calc R B .
C13B C -0.07793(10) 0.50023(9) 0.27268(6) 0.0168(2) Uani 1 1 d . B .
C14D C -0.08030(10) 0.58859(9) 0.22504(6) 0.0178(2) Uani 0.1026(13) 1 d P B 2
O4D O -0.1767(7) 0.6670(6) 0.2288(4) 0.0201(2) Uani 0.1026(13) 1 d P B 2
C14B C -0.08030(10) 0.58859(9) 0.22504(6) 0.0178(2) Uani 0.8974(13) 1 d P B 1
H14B H -0.1473 0.6464 0.2309 0.021 Uiso 0.8974(13) 1 calc PR B 1
C15B C 0.01268(10) 0.59189(9) 0.17061(6) 0.0170(2) Uani 1 1 d . B .
C16B C 0.00493(10) 0.68417(9) 0.12216(6) 0.0176(2) Uani 0.8974(13) 1 d P B 1
O4B O -0.08892(8) 0.75138(7) 0.12336(4) 0.0197(2) Uani 0.8974(13) 1 d P B 1
C16D C 0.00493(10) 0.68417(9) 0.12216(6) 0.0176(2) Uani 0.1026(13) 1 d P B 2
H16D H -0.0668 0.7367 0.1236 0.021 Uiso 0.1026(13) 1 calc PR B 2
C17B C 0.11278(10) 0.69197(9) 0.07121(5) 0.0167(2) Uani 1 1 d . . .
C18B C 0.11572(10) 0.78330(9) 0.03138(5) 0.0168(2) Uani 1 1 d . B .
H18B H 0.0491 0.8413 0.0389 0.020 Uiso 1 1 calc R . .
C19B C 0.21404(10) 0.79309(9) -0.01979(5) 0.0162(2) Uani 1 1 d . . .
C20B C 0.21178(10) 0.88514(9) -0.06408(6) 0.0177(2) Uani 1 1 d . B .
H20B H 0.1482 0.9455 -0.0563 0.021 Uiso 1 1 calc R . .
C21B C 0.30396(10) 0.88276(9) -0.11753(6) 0.0178(2) Uani 1 1 d . . .
C22B C 0.40254(10) 0.79604(9) -0.12834(6) 0.0173(2) Uani 1 1 d . B .
C23B C 0.41286(10) 0.70938(9) -0.08535(6) 0.0178(2) Uani 1 1 d . . .
H23B H 0.4821 0.6538 -0.0915 0.021 Uiso 1 1 calc R B .
C24B C 0.31488(10) 0.70554(9) -0.03038(5) 0.0162(2) Uani 1 1 d . B .
C25B C 0.31177(10) 0.61411(9) 0.01200(5) 0.0169(2) Uani 1 1 d . . .
H25B H 0.3792 0.5567 0.0064 0.020 Uiso 1 1 calc R B .
C26B C 0.21365(10) 0.60555(9) 0.06143(5) 0.0166(2) Uani 1 1 d . B .
C27B C -0.29151(10) 0.19134(9) 0.55490(6) 0.0232(3) Uani 1 1 d . . .
C28B C -0.27717(11) 0.20084(10) 0.63007(6) 0.0261(3) Uani 1 1 d . B .
H28C H -0.2439 0.1300 0.6490 0.031 Uiso 1 1 calc R . .
H28D H -0.3568 0.2270 0.6584 0.031 Uiso 1 1 calc R . .
C29B C -0.19737(12) 0.27344(11) 0.63908(7) 0.0314(3) Uani 1 1 d . . .
H29D H -0.1190 0.2498 0.6100 0.047 Uiso 1 1 calc R B .
H29E H -0.1885 0.2720 0.6885 0.047 Uiso 1 1 calc R . .
H29F H -0.2332 0.3453 0.6246 0.047 Uiso 1 1 calc R . .
C30B C -0.37127(11) 0.11891(9) 0.54669(6) 0.0254(3) Uani 1 1 d . B .
H30C H -0.4507 0.1451 0.5753 0.030 Uiso 1 1 calc R . .
H30D H -0.3377 0.0480 0.5655 0.030 Uiso 1 1 calc R . .
C31B C -0.38639(12) 0.10959(10) 0.47104(7) 0.0295(3) Uani 1 1 d . . .
H31D H -0.4197 0.1794 0.4519 0.044 Uiso 1 1 calc R B .
H31E H -0.4405 0.0632 0.4698 0.044 Uiso 1 1 calc R . .
H31F H -0.3088 0.0803 0.4428 0.044 Uiso 1 1 calc R . .
C32B C 0.42299(10) 0.91275(9) -0.21943(6) 0.0220(2) Uani 1 1 d . . .
C33B C 0.38163(11) 0.88735(10) -0.28434(6) 0.0262(3) Uani 1 1 d . B .
H33C H 0.4526 0.8578 -0.3193 0.031 Uiso 1 1 calc R . .
H33D H 0.3392 0.9537 -0.3049 0.031 Uiso 1 1 calc R . .
C34B C 0.30010(13) 0.81031(11) -0.27230(7) 0.0328(3) Uani 1 1 d . . .
H34D H 0.3420 0.7432 -0.2536 0.049 Uiso 1 1 calc R B .
H34E H 0.2774 0.7989 -0.3169 0.049 Uiso 1 1 calc R . .
H34F H 0.2285 0.8393 -0.2387 0.049 Uiso 1 1 calc R . .
C35B C 0.50920(11) 0.98586(10) -0.23105(7) 0.0280(3) Uani 1 1 d . B .
H35C H 0.5352 0.9925 -0.1861 0.034 Uiso 1 1 calc R . .
H35D H 0.5806 0.9539 -0.2649 0.034 Uiso 1 1 calc R . .
C36B C 0.45560(12) 1.09473(10) -0.25854(7) 0.0314(3) Uani 1 1 d . . .
H36D H 0.4363 1.0895 -0.3051 0.047 Uiso 1 1 calc R B .
H36E H 0.5130 1.1393 -0.2619 0.047 Uiso 1 1 calc R . .
H36F H 0.3829 1.1257 -0.2263 0.047 Uiso 1 1 calc R . .

loop_
_atom_site_aniso_label
_atom_site_aniso_U_11
_atom_site_aniso_U_22
_atom_site_aniso_U_33
_atom_site_aniso_U_23
_atom_site_aniso_U_13
_atom_site_aniso_U_12
O2A 0.0273(4) 0.0273(4) 0.0143(4) 0.0025(3) -0.0008(3) -0.0165(3)
O3A 0.0248(4) 0.0285(4) 0.0157(4) 0.0040(3) -0.0026(3) -0.0158(3)
O5A 0.0294(4) 0.0209(4) 0.0142(4) 0.0043(3) -0.0049(3) -0.0136(3)
O6A 0.0311(5) 0.0199(4) 0.0151(4) 0.0049(3) -0.0060(3) -0.0132(3)
C1A 0.0129(5) 0.0142(5) 0.0172(5) -0.0007(4) -0.0024(4) -0.0004(4)
O1A 0.0188(4) 0.0198(4) 0.0160(4) 0.0001(3) -0.0039(3) -0.0063(3)
C1C 0.0129(5) 0.0142(5) 0.0172(5) -0.0007(4) -0.0024(4) -0.0004(4)
C2A 0.0156(5) 0.0139(5) 0.0167(5) 0.0007(4) -0.0035(4) -0.0011(4)
C3C 0.0188(5) 0.0155(5) 0.0168(5) 0.0001(4) -0.0043(4) -0.0042(4)
O1C 0.0241(4) 0.0186(4) 0.0160(4) -0.0004(3) -0.0032(3) -0.0077(3)
C3A 0.0188(5) 0.0155(5) 0.0168(5) 0.0001(4) -0.0043(4) -0.0042(4)
C4A 0.0176(5) 0.0139(5) 0.0165(5) 0.0014(4) -0.0035(4) -0.0019(4)
C5A 0.0189(5) 0.0165(5) 0.0166(5) 0.0008(4) -0.0042(4) -0.0049(4)
C6A 0.0177(5) 0.0145(5) 0.0168(5) 0.0008(4) -0.0025(4) -0.0028(4)
C7A 0.0207(6) 0.0176(5) 0.0167(5) 0.0003(4) -0.0033(4) -0.0065(4)
C8A 0.0203(6) 0.0181(5) 0.0144(5) 0.0010(4) -0.0006(4) -0.0047(4)
C9A 0.0180(5) 0.0174(5) 0.0195(5) 0.0023(4) -0.0018(4) -0.0063(4)
C10A 0.0195(6) 0.0172(5) 0.0187(5) -0.0001(4) -0.0043(4) -0.0056(4)
C11A 0.0184(5) 0.0140(5) 0.0179(5) 0.0015(4) -0.0035(4) -0.0029(4)
C12A 0.0195(6) 0.0151(5) 0.0177(5) -0.0004(4) -0.0050(4) -0.0046(4)
C13A 0.0172(5) 0.0127(5) 0.0169(5) 0.0012(4) -0.0036(4) -0.0013(4)
C14C 0.0184(5) 0.0134(5) 0.0177(5) 0.0001(4) -0.0055(4) -0.0025(4)
O4C 0.0188(4) 0.0198(4) 0.0160(4) 0.0001(3) -0.0039(3) -0.0063(3)
C14A 0.0184(5) 0.0134(5) 0.0177(5) 0.0001(4) -0.0055(4) -0.0025(4)
C15A 0.0166(5) 0.0135(5) 0.0168(5) 0.0005(4) -0.0035(4) -0.0009(4)
C16A 0.0144(5) 0.0154(5) 0.0167(5) -0.0002(4) -0.0035(4) -0.0007(4)
O4A 0.0241(4) 0.0186(4) 0.0160(4) -0.0004(3) -0.0032(3) -0.0077(3)
C16C 0.0144(5) 0.0154(5) 0.0167(5) -0.0002(4) -0.0035(4) -0.0007(4)
C17A 0.0139(5) 0.0142(5) 0.0161(5) -0.0004(4) -0.0013(4) -0.0015(4)
C18A 0.0153(5) 0.0158(5) 0.0159(5) -0.0017(4) -0.0028(4) -0.0031(4)
C19A 0.0144(5) 0.0160(5) 0.0159(5) -0.0003(4) -0.0014(4) -0.0016(4)
C20A 0.0177(5) 0.0181(5) 0.0152(5) -0.0008(4) -0.0029(4) -0.0049(4)
C21A 0.0188(5) 0.0184(5) 0.0140(5) 0.0024(4) -0.0026(4) -0.0038(4)
C22A 0.0184(5) 0.0152(5) 0.0176(5) 0.0027(4) -0.0027(4) -0.0056(4)
C23A 0.0179(5) 0.0163(5) 0.0169(5) -0.0006(4) -0.0038(4) -0.0049(4)
C24A 0.0142(5) 0.0157(5) 0.0159(5) 0.0001(4) -0.0014(4) -0.0016(4)
C25A 0.0148(5) 0.0167(5) 0.0166(5) -0.0014(4) -0.0035(4) -0.0032(4)
C26A 0.0142(5) 0.0151(5) 0.0150(5) -0.0003(4) -0.0016(4) -0.0011(4)
C27A 0.0266(6) 0.0251(6) 0.0148(5) 0.0024(4) -0.0030(4) -0.0148(5)
C28A 0.0333(7) 0.0249(6) 0.0233(6) 0.0041(5) -0.0097(5) -0.0134(5)
C29A 0.0329(7) 0.0283(7) 0.0377(7) -0.0033(6) -0.0138(6) -0.0063(5)
C30A 0.0294(7) 0.0309(7) 0.0225(6) -0.0006(5) 0.0022(5) -0.0131(5)
C31A 0.0268(7) 0.0393(7) 0.0279(6) 0.0024(5) -0.0002(5) -0.0158(6)
C32A 0.0283(6) 0.0202(6) 0.0141(5) 0.0023(4) -0.0043(4) -0.0119(5)
C33A 0.0339(7) 0.0222(6) 0.0183(5) 0.0048(5) -0.0069(5) -0.0110(5)
C34A 0.0321(7) 0.0280(6) 0.0283(6) 0.0005(5) -0.0091(5) -0.0050(5)
C35A 0.0285(7) 0.0289(6) 0.0226(6) -0.0012(5) -0.0018(5) -0.0135(5)
C36A 0.0273(7) 0.0328(7) 0.0359(7) -0.0077(6) -0.0084(5) -0.0059(5)
O2B 0.0212(4) 0.0209(4) 0.0226(4) 0.0098(3) 0.0055(3) 0.0009(3)
O3B 0.0222(4) 0.0210(4) 0.0239(4) 0.0103(3) 0.0081(3) 0.0005(3)
O5B 0.0236(4) 0.0173(4) 0.0198(4) 0.0048(3) 0.0043(3) -0.0046(3)
O6B 0.0193(4) 0.0202(4) 0.0190(4) 0.0060(3) 0.0033(3) -0.0045(3)
C1B 0.0178(5) 0.0202(6) 0.0146(5) 0.0013(4) -0.0035(4) -0.0050(4)
O1B 0.0197(5) 0.0184(4) 0.0192(4) 0.0021(3) -0.0001(3) -0.0017(4)
C1D 0.0178(5) 0.0202(6) 0.0146(5) 0.0013(4) -0.0035(4) -0.0050(4)
C2B 0.0183(6) 0.0186(5) 0.0148(5) -0.0001(4) -0.0032(4) -0.0058(4)
C3D 0.0165(5) 0.0165(5) 0.0173(5) 0.0002(4) -0.0030(4) -0.0045(4)
O1D 0.0190(5) 0.0180(4) 0.0203(4) 0.0027(3) -0.0013(3) -0.0029(3)
C3B 0.0165(5) 0.0165(5) 0.0173(5) 0.0002(4) -0.0030(4) -0.0045(4)
C4B 0.0183(5) 0.0174(5) 0.0155(5) 0.0005(4) -0.0032(4) -0.0071(4)
C5B 0.0164(5) 0.0163(5) 0.0180(5) -0.0002(4) -0.0019(4) -0.0032(4)
C6B 0.0181(5) 0.0170(5) 0.0158(5) 0.0005(4) -0.0029(4) -0.0059(4)
C7B 0.0183(6) 0.0173(5) 0.0185(5) 0.0015(4) -0.0016(4) -0.0025(4)
C8B 0.0207(6) 0.0173(5) 0.0182(5) 0.0053(4) -0.0017(4) -0.0047(4)
C9B 0.0192(6) 0.0207(6) 0.0171(5) 0.0030(4) 0.0019(4) -0.0043(4)
C10B 0.0184(6) 0.0176(5) 0.0192(5) 0.0023(4) 0.0006(4) -0.0020(4)
C11B 0.0185(6) 0.0168(5) 0.0163(5) 0.0007(4) -0.0017(4) -0.0058(4)
C12B 0.0187(6) 0.0165(5) 0.0190(5) 0.0010(4) -0.0011(4) -0.0033(4)
C13B 0.0188(5) 0.0166(5) 0.0162(5) 0.0002(4) -0.0026(4) -0.0067(4)
C14D 0.0184(5) 0.0166(5) 0.0185(5) -0.0001(4) -0.0022(4) -0.0051(4)
O4D 0.0197(5) 0.0184(4) 0.0192(4) 0.0021(3) -0.0001(3) -0.0017(4)
C14B 0.0184(5) 0.0166(5) 0.0185(5) -0.0001(4) -0.0022(4) -0.0051(4)
C15B 0.0186(5) 0.0180(5) 0.0157(5) 0.0001(4) -0.0035(4) -0.0061(4)
C16B 0.0206(6) 0.0163(5) 0.0157(5) -0.0002(4) -0.0023(4) -0.0041(4)
O4B 0.0190(5) 0.0180(4) 0.0203(4) 0.0027(3) -0.0013(3) -0.0029(3)
C16D 0.0206(6) 0.0163(5) 0.0157(5) -0.0002(4) -0.0023(4) -0.0041(4)
C17B 0.0194(6) 0.0183(5) 0.0132(5) 0.0007(4) -0.0034(4) -0.0057(4)
C18B 0.0186(5) 0.0173(5) 0.0141(5) -0.0002(4) -0.0026(4) -0.0036(4)
C19B 0.0193(5) 0.0174(5) 0.0136(5) -0.0009(4) -0.0033(4) -0.0069(4)
C20B 0.0203(6) 0.0157(5) 0.0167(5) -0.0003(4) -0.0021(4) -0.0045(4)
C21B 0.0221(6) 0.0160(5) 0.0171(5) 0.0022(4) -0.0029(4) -0.0092(4)
C22B 0.0174(5) 0.0201(5) 0.0155(5) 0.0006(4) -0.0007(4) -0.0082(4)
C23B 0.0168(5) 0.0191(5) 0.0173(5) 0.0006(4) -0.0020(4) -0.0049(4)
C24B 0.0181(6) 0.0182(5) 0.0140(5) 0.0002(4) -0.0042(4) -0.0065(4)
C25B 0.0175(5) 0.0182(5) 0.0149(5) 0.0002(4) -0.0031(4) -0.0035(4)
C26B 0.0188(6) 0.0185(5) 0.0134(5) 0.0004(4) -0.0036(4) -0.0057(4)
C27B 0.0203(6) 0.0192(6) 0.0222(6) 0.0081(5) 0.0050(5) 0.0022(4)
C28B 0.0253(6) 0.0249(6) 0.0231(6) 0.0064(5) 0.0024(5) -0.0029(5)
C29B 0.0286(7) 0.0306(7) 0.0316(7) 0.0030(5) 0.0013(5) -0.0061(5)
C30B 0.0225(6) 0.0228(6) 0.0251(6) 0.0077(5) 0.0024(5) -0.0013(5)
C31B 0.0273(7) 0.0274(6) 0.0292(6) 0.0054(5) -0.0020(5) -0.0011(5)
C32B 0.0205(6) 0.0195(6) 0.0212(6) 0.0059(5) 0.0035(4) -0.0019(5)
C33B 0.0269(6) 0.0275(6) 0.0189(6) 0.0032(5) 0.0002(5) 0.0001(5)
C34B 0.0378(8) 0.0363(7) 0.0256(6) -0.0022(5) -0.0091(5) -0.0078(6)
C35B 0.0250(6) 0.0299(7) 0.0274(6) 0.0078(5) 0.0003(5) -0.0091(5)
C36B 0.0338(7) 0.0290(7) 0.0334(7) 0.0086(5) -0.0048(5) -0.0147(6)

loop_
_atom_type_symbol
_atom_type_description
_atom_type_scat_dispersion_real
_atom_type_scat_dispersion_imag
_atom_type_scat_source
C C 0.0181 0.0091 'International Tables Vol C Tables 4.2.6.8 and 6.1.1.4'
H H 0.0000 0.0000 'International Tables Vol C Tables 4.2.6.8 and 6.1.1.4'
O O 0.0492 0.0322 'International Tables Vol C Tables 4.2.6.8 and 6.1.1.4'

loop_
_geom_angle_atom_site_label_1
_geom_angle_atom_site_label_2
_geom_angle_atom_site_label_3
_geom_angle
C8A O2A C27A 107.63(8)
C9A O3A C27A 107.77(8)
C21A O5A C32A 107.78(8)
C22A O6A C32A 107.72(8)
O1A C1A C26A 121.54(10)
O1A C1A C2A 120.61(10)
C26A C1A C2A 117.82(9)
C3C C2A C15A 119.77(10)
C3C C2A C1A 119.14(10)
C15A C2A C1A 120.97(9)
O1C C3C C2A 114.6(7)
O1C C3C C4A 122.4(7)
C2A C3C C4A 121.77(10)
C5A C4A C3C 122.34(10)
C5A C4A C13A 119.05(10)
C3C C4A C13A 118.61(10)
C6A C5A C4A 121.93(10)
C6A C5A H5A 119.0
C4A C5A H5A 119.0
C5A C6A C7A 120.53(10)
C5A C6A C11A 119.29(10)
C7A C6A C11A 120.17(10)
C8A C7A C6A 117.49(10)
C8A C7A H7A 121.3
C6A C7A H7A 121.3
C7A C8A O2A 128.06(10)
C7A C8A C9A 122.61(10)
O2A C8A C9A 109.33(9)
C10A C9A O3A 128.24(10)
C10A C9A C8A 122.67(10)
O3A C9A C8A 109.10(9)
C9A C10A C11A 117.48(10)
C9A C10A H10A 121.3
C11A C10A H10A 121.3
C12A C11A C10A 121.91(10)
C12A C11A C6A 118.56(10)
C10A C11A C6A 119.53(10)
C11A C12A C13A 122.14(10)
C11A C12A H12A 118.9
C13A C12A H12A 118.9
C12A C13A C14C 122.51(10)
C12A C13A C4A 118.95(10)
C14C C13A C4A 118.54(10)
O4C C14C C15A 115.2(7)
O4C C14C C13A 123.1(7)
C15A C14C C13A 121.62(10)
C14C C15A C2A 119.55(10)
C14C C15A C16A 120.00(10)
C2A C15A C16A 120.43(10)
O4A C16A C15A 120.94(10)
O4A C16A C17A 121.29(10)
C15A C16A C17A 117.76(9)
C18A C17A C26A 119.35(10)
C18A C17A C16A 119.69(10)
C26A C17A C16A 120.94(9)
C17A C18A C19A 121.97(10)
C17A C18A H18A 119.0
C19A C18A H18A 119.0
C18A C19A C20A 121.05(10)
C18A C19A C24A 118.66(10)
C20A C19A C24A 120.29(10)
C21A C20A C19A 117.31(10)
C21A C20A H20A 121.3
C19A C20A H20A 121.3
C20A C21A O5A 128.03(10)
C20A C21A C22A 122.50(10)
O5A C21A C22A 109.46(9)
C23A C22A O6A 127.92(10)
C23A C22A C21A 122.65(10)
O6A C22A C21A 109.42(9)
C22A C23A C24A 116.99(10)
C22A C23A H23A 121.5
C24A C23A H23A 121.5
C25A C24A C23A 121.31(10)
C25A C24A C19A 118.44(10)
C23A C24A C19A 120.25(10)
C26A C25A C24A 122.07(10)
C26A C25A H25A 119.0
C24A C25A H25A 119.0
C25A C26A C17A 119.46(10)
C25A C26A C1A 119.54(10)
C17A C26A C1A 120.98(10)
O2A C27A O3A 105.38(8)
O2A C27A C30A 107.82(9)
O3A C27A C30A 109.14(10)
O2A C27A C28A 109.56(9)
O3A C27A C28A 109.32(9)
C30A C27A C28A 115.16(10)
C27A C28A C29A 113.99(10)
C27A C28A H28A 108.8
C29A C28A H28A 108.8
C27A C28A H28B 108.8
C29A C28A H28B 108.8
H28A C28A H28B 107.6
C28A C29A H29A 109.5
C28A C29A H29B 109.5
H29A C29A H29B 109.5
C28A C29A H29C 109.5
H29A C29A H29C 109.5
H29B C29A H29C 109.5
C27A C30A C31A 113.87(11)
C27A C30A H30A 108.8
C31A C30A H30A 108.8
C27A C30A H30B 108.8
C31A C30A H30B 108.8
H30A C30A H30B 107.7
C30A C31A H31A 109.5
C30A C31A H31B 109.5
H31A C31A H31B 109.5
C30A C31A H31C 109.5
H31A C31A H31C 109.5
H31B C31A H31C 109.5
O5A C32A O6A 105.35(8)
O5A C32A C35A 109.50(9)
O6A C32A C35A 109.37(9)
O5A C32A C33A 108.90(9)
O6A C32A C33A 109.77(9)
C35A C32A C33A 113.61(9)
C32A C33A C34A 114.76(10)
C32A C33A H33A 108.6
C34A C33A H33A 108.6
C32A C33A H33B 108.6
C34A C33A H33B 108.6
H33A C33A H33B 107.6
C33A C34A H34A 109.5
C33A C34A H34B 109.5
H34A C34A H34B 109.5
C33A C34A H34C 109.5
H34A C34A H34C 109.5
H34B C34A H34C 109.5
C32A C35A C36A 114.08(10)
C32A C35A H35A 108.7
C36A C35A H35A 108.7
C32A C35A H35B 108.7
C36A C35A H35B 108.7
H35A C35A H35B 107.6
C35A C36A H36A 109.5
C35A C36A H36B 109.5
H36A C36A H36B 109.5
C35A C36A H36C 109.5
H36A C36A H36C 109.5
H36B C36A H36C 109.5
C8B O2B C27B 107.76(8)
C9B O3B C27B 108.02(8)
C21B O5B C32B 107.10(8)
C22B O6B C32B 107.19(8)
O1B C1B C2B 121.26(10)
O1B C1B C26B 121.31(10)
C2B C1B C26B 117.43(10)
C3D C2B C15B 119.79(10)
C3D C2B C1B 119.30(10)
C15B C2B C1B 120.90(10)
O1D C3D C2B 118.0(3)
O1D C3D C4B 120.7(3)
C2B C3D C4B 121.21(10)
C5B C4B C3D 121.68(10)
C5B C4B C13B 119.29(10)
C3D C4B C13B 119.01(10)
C6B C5B C4B 121.54(10)
C6B C5B H5B 119.2
C4B C5B H5B 119.2
C5B C6B C7B 120.90(10)
C5B C6B C11B 119.08(10)
C7B C6B C11B 120.01(10)
C8B C7B C6B 117.50(10)
C8B C7B H7B 121.3
C6B C7B H7B 121.3
C7B C8B O2B 128.44(10)
C7B C8B C9B 122.38(10)
O2B C8B C9B 109.17(9)
C10B C9B O3B 127.87(11)
C10B C9B C8B 122.75(10)
O3B C9B C8B 109.38(9)
C9B C10B C11B 117.46(10)
C9B C10B H10B 121.3
C11B C10B H10B 121.3
C12B C11B C10B 120.91(10)
C12B C11B C6B 119.19(10)
C10B C11B C6B 119.90(10)
C13B C12B C11B 121.56(10)
C13B C12B H12B 119.2
C11B C12B H12B 119.2
C12B C13B C14D 121.92(10)
C12B C13B C4B 119.33(10)
C14D C13B C4B 118.73(10)
O4D C14D C15B 117.9(3)
O4D C14D C13B 120.6(3)
C15B C14D C13B 121.32(10)
C14D C15B C2B 119.93(10)
C14D C15B C16B 119.18(10)
C2B C15B C16B 120.87(10)
O4B C16B C15B 121.17(10)
O4B C16B C17B 121.38(10)
C15B C16B C17B 117.43(10)
C18B C17B C26B 119.29(10)
C18B C17B C16B 119.75(10)
C26B C17B C16B 120.94(10)
C17B C18B C19B 121.95(10)
C17B C18B H18B 119.0
C19B C18B H18B 119.0
C18B C19B C20B 121.08(10)
C18B C19B C24B 118.75(10)
C20B C19B C24B 120.03(10)
C21B C20B C19B 117.13(10)
C21B C20B H20B 121.4
C19B C20B H20B 121.4
C20B C21B O5B 128.12(10)
C20B C21B C22B 122.66(10)
O5B C21B C22B 109.22(9)
C23B C22B O6B 128.02(10)
C23B C22B C21B 122.66(10)
O6B C22B C21B 109.31(9)
C22B C23B C24B 116.81(10)
C22B C23B H23B 121.6
C24B C23B H23B 121.6
C25B C24B C23B 120.85(10)
C25B C24B C19B 118.56(10)
C23B C24B C19B 120.49(10)
C26B C25B C24B 121.79(10)
C26B C25B H25B 119.1
C24B C25B H25B 119.1
C25B C26B C17B 119.62(10)
C25B C26B C1B 119.35(10)
C17B C26B C1B 121.02(10)
O3B C27B O2B 105.62(8)
O3B C27B C28B 108.95(10)
O2B C27B C28B 109.60(10)
O3B C27B C30B 109.25(10)
O2B C27B C30B 109.30(10)
C28B C27B C30B 113.79(10)
C27B C28B C29B 114.34(10)
C27B C28B H28C 108.7
C29B C28B H28C 108.7
C27B C28B H28D 108.7
C29B C28B H28D 108.7
H28C C28B H28D 107.6
C28B C29B H29D 109.5
C28B C29B H29E 109.5
H29D C29B H29E 109.5
C28B C29B H29F 109.5
H29D C29B H29F 109.5
H29E C29B H29F 109.5
C27B C30B C31B 113.91(10)
C27B C30B H30C 108.8
C31B C30B H30C 108.8
C27B C30B H30D 108.8
C31B C30B H30D 108.8
H30C C30B H30D 107.7
C30B C31B H31D 109.5
C30B C31B H31E 109.5
H31D C31B H31E 109.5
C30B C31B H31F 109.5
H31D C31B H31F 109.5
H31E C31B H31F 109.5
O6B C32B O5B 105.34(8)
O6B C32B C33B 109.54(9)
O5B C32B C33B 109.33(9)
O6B C32B C35B 107.61(10)
O5B C32B C35B 108.67(10)
C33B C32B C35B 115.82(10)
C32B C33B C34B 115.12(10)
C32B C33B H33C 108.5
C34B C33B H33C 108.5
C32B C33B H33D 108.5
C34B C33B H33D 108.5
H33C C33B H33D 107.5
C33B C34B H34D 109.5
C33B C34B H34E 109.5
H34D C34B H34E 109.5
C33B C34B H34F 109.5
H34D C34B H34F 109.5
H34E C34B H34F 109.5
C36B C35B C32B 113.23(11)
C36B C35B H35C 108.9
C32B C35B H35C 108.9
C36B C35B H35D 108.9
C32B C35B H35D 108.9
H35C C35B H35D 107.7
C35B C36B H36D 109.5
C35B C36B H36E 109.5
H36D C36B H36E 109.5
C35B C36B H36F 109.5
H36D C36B H36F 109.5
H36E C36B H36F 109.5

loop_
_geom_bond_atom_site_label_1
_geom_bond_atom_site_label_2
_geom_bond_distance
O2A C8A 1.3652(13)
O2A C27A 1.4557(13)
O3A C9A 1.3636(13)
O3A C27A 1.4583(13)
O5A C21A 1.3644(13)
O5A C32A 1.4580(13)
O6A C22A 1.3647(13)
O6A C32A 1.4593(13)
C1A O1A 1.2274(13)
C1A C26A 1.4774(15)
C1A C2A 1.4800(15)
C2A C3C 1.3700(15)
C2A C15A 1.4375(15)
C3C O1C 1.359(17)
C3C C4A 1.4210(15)
C4A C5A 1.3958(15)
C4A C13A 1.4370(15)
C5A C6A 1.3901(15)
C5A H5A 0.9500
C6A C7A 1.4323(15)
C6A C11A 1.4462(15)
C7A C8A 1.3472(16)
C7A H7A 0.9500
C8A C9A 1.4197(16)
C9A C10A 1.3509(16)
C10A C11A 1.4371(15)
C10A H10A 0.9500
C11A C12A 1.3924(15)
C12A C13A 1.3996(15)
C12A H12A 0.9500
C13A C14C 1.4218(15)
C14C O4C 1.320(17)
C14C C15A 1.3773(15)
C15A C16A 1.4775(15)
C16A O4A 1.2344(14)
C16A C17A 1.4834(15)
C17A C18A 1.3752(15)
C17A C26A 1.4265(15)
C18A C19A 1.4100(15)
C18A H18A 0.9500
C19A C20A 1.4239(15)
C19A C24A 1.4317(15)
C20A C21A 1.3531(16)
C20A H20A 0.9500
C21A C22A 1.4115(16)
C22A C23A 1.3556(15)
C23A C24A 1.4292(15)
C23A H23A 0.9500
C24A C25A 1.4071(15)
C25A C26A 1.3771(15)
C25A H25A 0.9500
C27A C30A 1.5103(17)
C27A C28A 1.5107(17)
C28A C29A 1.5209(19)
C28A H28A 0.9900
C28A H28B 0.9900
C29A H29A 0.9800
C29A H29B 0.9800
C29A H29C 0.9800
C30A C31A 1.5214(17)
C30A H30A 0.9900
C30A H30B 0.9900
C31A H31A 0.9800
C31A H31B 0.9800
C31A H31C 0.9800
C32A C35A 1.5112(17)
C32A C33A 1.5136(16)
C33A C34A 1.5195(18)
C33A H33A 0.9900
C33A H33B 0.9900
C34A H34A 0.9800
C34A H34B 0.9800
C34A H34C 0.9800
C35A C36A 1.5192(18)
C35A H35A 0.9900
C35A H35B 0.9900
C36A H36A 0.9800
C36A H36B 0.9800
C36A H36C 0.9800
O2B C8B 1.3640(13)
O2B C27B 1.4574(13)
O3B C9B 1.3601(13)
O3B C27B 1.4505(13)
O5B C21B 1.3629(13)
O5B C32B 1.4557(13)
O6B C22B 1.3631(13)
O6B C32B 1.4527(13)
C1B O1B 1.2396(14)
C1B C2B 1.4700(15)
C1B C26B 1.4789(15)
C2B C3D 1.3804(15)
C2B C15B 1.4370(16)
C3D O1D 1.271(8)
C3D C4B 1.4246(15)
C4B C5B 1.3948(15)
C4B C13B 1.4346(16)
C5B C6B 1.3946(15)
C5B H5B 0.9500
C6B C7B 1.4318(15)
C6B C11B 1.4404(16)
C7B C8B 1.3502(16)
C7B H7B 0.9500
C8B C9B 1.4174(16)
C9B C10B 1.3485(16)
C10B C11B 1.4310(15)
C10B H10B 0.9500
C11B C12B 1.3952(15)
C12B C13B 1.3914(16)
C12B H12B 0.9500
C13B C14D 1.4255(15)
C14D O4D 1.331(8)
C14D C15B 1.3784(16)
C15B C16B 1.4716(15)
C16B O4B 1.2345(14)
C16B C17B 1.4752(15)
C17B C18B 1.3798(15)
C17B C26B 1.4263(16)
C18B C19B 1.4012(15)
C18B H18B 0.9500
C19B C20B 1.4263(15)
C19B C24B 1.4358(16)
C20B C21B 1.3503(16)
C20B H20B 0.9500
C21B C22B 1.4132(16)
C22B C23B 1.3537(16)
C23B C24B 1.4251(15)
C23B H23B 0.9500
C24B C25B 1.4060(15)
C25B C26B 1.3775(15)
C25B H25B 0.9500
C27B C28B 1.5130(17)
C27B C30B 1.5134(18)
C28B C29B 1.5197(19)
C28B H28C 0.9900
C28B H28D 0.9900
C29B H29D 0.9800
C29B H29E 0.9800
C29B H29F 0.9800
C30B C31B 1.5246(18)
C30B H30C 0.9900
C30B H30D 0.9900
C31B H31D 0.9800
C31B H31E 0.9800
C31B H31F 0.9800
C32B C33B 1.5114(17)
C32B C35B 1.5261(17)
C33B C34B 1.5241(19)
C33B H33C 0.9900
C33B H33D 0.9900
C34B H34D 0.9800
C34B H34E 0.9800
C34B H34F 0.9800
C35B C36B 1.5172(18)
C35B H35C 0.9900
C35B H35D 0.9900
C36B H36D 0.9800
C36B H36E 0.9800
C36B H36F 0.9800

loop_
_geom_torsion_atom_site_label_1
_geom_torsion_atom_site_label_2
_geom_torsion_atom_site_label_3
_geom_torsion_atom_site_label_4
_geom_torsion
O1A C1A C2A C3C 6.17(16)
C26A C1A C2A C3C -171.89(9)
O1A C1A C2A C15A -177.80(10)
C26A C1A C2A C15A 4.15(15)
C15A C2A C3C O1C 164.7(8)
C1A C2A C3C O1C -19.2(8)
C15A C2A C3C C4A -2.93(16)
C1A C2A C3C C4A 173.15(9)
O1C C3C C4A C5A 14.3(9)
C2A C3C C4A C5A -179.05(10)
O1C C3C C4A C13A -166.7(9)
C2A C3C C4A C13A -0.02(16)
C3C C4A C5A C6A 178.36(10)
C13A C4A C5A C6A -0.67(16)
C4A C5A C6A C7A 178.00(10)
C4A C5A C6A C11A -2.00(16)
C5A C6A C7A C8A 179.64(10)
C11A C6A C7A C8A -0.36(16)
C6A C7A C8A O2A 179.77(10)
C6A C7A C8A C9A -1.29(17)
C27A O2A C8A C7A -175.51(11)
C27A O2A C8A C9A 5.44(12)
C27A O3A C9A C10A 174.37(11)
C27A O3A C9A C8A -5.61(12)
C7A C8A C9A C10A 1.02(18)
O2A C8A C9A C10A -179.87(10)
C7A C8A C9A O3A -179.00(10)
O2A C8A C9A O3A 0.11(13)
O3A C9A C10A C11A -179.00(10)
C8A C9A C10A C11A 0.97(17)
C9A C10A C11A C12A 176.81(10)
C9A C10A C11A C6A -2.55(16)
C5A C6A C11A C12A 2.92(16)
C7A C6A C11A C12A -177.08(10)
C5A C6A C11A C10A -177.70(10)
C7A C6A C11A C10A 2.30(16)
C10A C11A C12A C13A 179.45(10)
C6A C11A C12A C13A -1.19(16)
C11A C12A C13A C14C 178.71(10)
C11A C12A C13A C4A -1.46(16)
C5A C4A C13A C12A 2.40(15)
C3C C4A C13A C12A -176.66(10)
C5A C4A C13A C14C -177.76(10)
C3C C4A C13A C14C 3.18(15)
C12A C13A C14C O4C -8.1(9)
C4A C13A C14C O4C 172.1(9)
C12A C13A C14C C15A 176.37(10)
C4A C13A C14C C15A -3.46(16)
O4C C14C C15A C2A -175.3(8)
C13A C14C C15A C2A 0.55(16)
O4C C14C C15A C16A 6.1(8)
C13A C14C C15A C16A -177.98(9)
C3C C2A C15A C14C 2.69(16)
C1A C2A C15A C14C -173.32(10)
C3C C2A C15A C16A -178.79(10)
C1A C2A C15A C16A 5.20(15)
C14C C15A C16A O4A -12.00(16)
C2A C15A C16A O4A 169.48(10)
C14C C15A C16A C17A 167.27(9)
C2A C15A C16A C17A -11.24(15)
O4A C16A C17A C18A 9.14(16)
C15A C16A C17A C18A -170.13(9)
O4A C16A C17A C26A -172.63(10)
C15A C16A C17A C26A 8.10(15)
C26A C17A C18A C19A -2.33(16)
C16A C17A C18A C19A 175.92(10)
C17A C18A C19A C20A -177.69(10)
C17A C18A C19A C24A 1.55(16)
C18A C19A C20A C21A 178.50(10)
C24A C19A C20A C21A -0.73(16)
C19A C20A C21A O5A -179.41(10)
C19A C20A C21A C22A 0.22(16)
C32A O5A C21A C20A -177.90(11)
C32A O5A C21A C22A 2.43(12)
C32A O6A C22A C23A 177.09(11)
C32A O6A C22A C21A -3.83(12)
C20A C21A C22A C23A 0.34(18)
O5A C21A C22A C23A -179.97(10)
C20A C21A C22A O6A -178.79(10)
O5A C21A C22A O6A 0.90(13)
O6A C22A C23A C24A 178.61(10)
C21A C22A C23A C24A -0.35(16)
C22A C23A C24A C25A -179.31(10)
C22A C23A C24A C19A -0.18(15)
C18A C19A C24A C25A 0.64(15)
C20A C19A C24A C25A 179.89(10)
C18A C19A C24A C23A -178.52(10)
C20A C19A C24A C23A 0.73(16)
C23A C24A C25A C26A 177.08(10)
C19A C24A C25A C26A -2.07(16)
C24A C25A C26A C17A 1.32(16)
C24A C25A C26A C1A -177.22(10)
C18A C17A C26A C25A 0.89(15)
C16A C17A C26A C25A -177.34(10)
C18A C17A C26A C1A 179.41(9)
C16A C17A C26A C1A 1.18(15)
O1A C1A C26A C25A -6.87(16)
C2A C1A C26A C25A 171.17(9)
O1A C1A C26A C17A 174.61(10)
C2A C1A C26A C17A -7.35(15)
C8A O2A C27A O3A -8.58(12)
C8A O2A C27A C30A -125.05(10)
C8A O2A C27A C28A 108.93(10)
C9A O3A C27A O2A 8.67(12)
C9A O3A C27A C30A 124.23(10)
C9A O3A C27A C28A -109.00(10)
O2A C27A C28A C29A -55.35(13)
O3A C27A C28A C29A 59.67(12)
C30A C27A C28A C29A -177.07(10)
O2A C27A C30A C31A -179.68(10)
O3A C27A C30A C31A 66.33(13)
C28A C27A C30A C31A -57.03(14)
C21A O5A C32A O6A -4.60(11)
C21A O5A C32A C35A 112.93(10)
C21A O5A C32A C33A -122.30(10)
C22A O6A C32A O5A 5.14(11)
C22A O6A C32A C35A -112.47(10)
C22A O6A C32A C33A 122.25(10)
O5A C32A C33A C34A 58.84(12)
O6A C32A C33A C34A -56.02(13)
C35A C32A C33A C34A -178.83(10)
O5A C32A C35A C36A -55.13(13)
O6A C32A C35A C36A 59.85(12)
C33A C32A C35A C36A -177.13(10)
O1B C1B C2B C3D 8.09(16)
C26B C1B C2B C3D -172.34(9)
O1B C1B C2B C15B -171.02(10)
C26B C1B C2B C15B 8.55(15)
C15B C2B C3D O1D 174.2(4)
C1B C2B C3D O1D -4.9(4)
C15B C2B C3D C4B -1.27(16)
C1B C2B C3D C4B 179.61(9)
O1D C3D C4B C5B 4.3(4)
C2B C3D C4B C5B 179.68(10)
O1D C3D C4B C13B -173.9(4)
C2B C3D C4B C13B 1.45(16)
C3D C4B C5B C6B -178.04(10)
C13B C4B C5B C6B 0.19(16)
C4B C5B C6B C7B -179.37(10)
C4B C5B C6B C11B 0.41(16)
C5B C6B C7B C8B -179.64(10)
C11B C6B C7B C8B 0.57(16)
C6B C7B C8B O2B -179.80(10)
C6B C7B C8B C9B -0.47(17)
C27B O2B C8B C7B -179.66(12)
C27B O2B C8B C9B 0.94(13)
C27B O3B C9B C10B 179.37(12)
C27B O3B C9B C8B -1.57(13)
C7B C8B C9B C10B 0.07(19)
O2B C8B C9B C10B 179.52(11)
C7B C8B C9B O3B -179.04(11)
O2B C8B C9B O3B 0.40(13)
O3B C9B C10B C11B 179.17(11)
C8B C9B C10B C11B 0.22(18)
C9B C10B C11B C12B -179.49(10)
C9B C10B C11B C6B -0.10(16)
C5B C6B C11B C12B -0.69(16)
C7B C6B C11B C12B 179.10(10)
C5B C6B C11B C10B 179.92(10)
C7B C6B C11B C10B -0.29(16)
C10B C11B C12B C13B 179.75(10)
C6B C11B C12B C13B 0.36(17)
C11B C12B C13B C14D 178.58(10)
C11B C12B C13B C4B 0.25(16)
C5B C4B C13B C12B -0.53(16)
C3D C4B C13B C12B 177.75(10)
C5B C4B C13B C14D -178.92(10)
C3D C4B C13B C14D -0.64(15)
C12B C13B C14D O4D -3.7(4)
C4B C13B C14D O4D 174.6(4)
C12B C13B C14D C15B -178.68(10)
C4B C13B C14D C15B -0.33(16)
O4D C14D C15B C2B -174.6(4)
C13B C14D C15B C2B 0.53(16)
O4D C14D C15B C16B 3.9(4)
C13B C14D C15B C16B 178.96(9)
C3D C2B C15B C14D 0.27(16)
C1B C2B C15B C14D 179.38(10)
C3D C2B C15B C16B -178.13(10)
C1B C2B C15B C16B 0.99(15)
C14D C15B C16B O4B -10.05(16)
C2B C15B C16B O4B 168.36(10)
C14D C15B C16B C17B 171.23(10)
C2B C15B C16B C17B -10.36(15)
O4B C16B C17B C18B 10.29(16)
C15B C16B C17B C18B -171.00(10)
O4B C16B C17B C26B -168.48(10)
C15B C16B C17B C26B 10.24(15)
C26B C17B C18B C19B 1.52(16)
C16B C17B C18B C19B -177.27(10)
C17B C18B C19B C20B 175.17(10)
C17B C18B C19B C24B -0.58(16)
C18B C19B C20B C21B -171.95(10)
C24B C19B C20B C21B 3.75(15)
C19B C20B C21B O5B 177.42(10)
C19B C20B C21B C22B -3.14(16)
C32B O5B C21B C20B -171.46(11)
C32B O5B C21B C22B 9.03(12)
C32B O6B C22B C23B 172.91(11)
C32B O6B C22B C21B -7.69(12)
C20B C21B C22B C23B -0.97(17)
O5B C21B C22B C23B 178.57(10)
C20B C21B C22B O6B 179.59(10)
O5B C21B C22B O6B -0.87(12)
O6B C22B C23B C24B -176.42(10)
C21B C22B C23B C24B 4.25(16)
C22B C23B C24B C25B 172.95(10)
C22B C23B C24B C19B -3.45(15)
C18B C19B C24B C25B -1.18(15)
C20B C19B C24B C25B -176.98(10)
C18B C19B C24B C23B 175.29(10)
C20B C19B C24B C23B -0.50(15)
C23B C24B C25B C26B -174.41(10)
C19B C24B C25B C26B 2.05(16)
C24B C25B C26B C17B -1.13(16)
C24B C25B C26B C1B 177.73(9)
C18B C17B C26B C25B -0.66(16)
C16B C17B C26B C25B 178.11(10)
C18B C17B C26B C1B -179.51(10)
C16B C17B C26B C1B -0.74(15)
O1B C1B C26B C25B -7.97(16)
C2B C1B C26B C25B 172.46(9)
O1B C1B C26B C17B 170.88(10)
C2B C1B C26B C17B -8.69(15)
C9B O3B C27B O2B 2.08(12)
C9B O3B C27B C28B 119.75(10)
C9B O3B C27B C30B -115.39(10)
C8B O2B C27B O3B -1.84(12)
C8B O2B C27B C28B -119.06(10)
C8B O2B C27B C30B 115.60(10)
O3B C27B C28B C29B -57.78(13)
O2B C27B C28B C29B 57.34(13)
C30B C27B C28B C29B -179.94(10)
O3B C27B C30B C31B 57.72(13)
O2B C27B C30B C31B -57.40(12)
C28B C27B C30B C31B 179.72(10)
C22B O6B C32B O5B 12.82(11)
C22B O6B C32B C33B -104.68(10)
C22B O6B C32B C35B 128.62(10)
C21B O5B C32B O6B -13.34(11)
C21B O5B C32B C33B 104.29(10)
C21B O5B C32B C35B -128.42(10)
O6B C32B C33B C34B 55.43(13)
O5B C32B C33B C34B -59.54(13)
C35B C32B C33B C34B 177.32(11)
O6B C32B C35B C36B -173.97(10)
O5B C32B C35B C36B -60.38(13)
C33B C32B C35B C36B 63.11(14)

loop_
_platon_squeeze_void_nr
_platon_squeeze_void_average_x
_platon_squeeze_void_average_y
_platon_squeeze_void_average_z
_platon_squeeze_void_volume
_platon_squeeze_void_count_electrons
_platon_squeeze_void_content
1 -0.000 -0.000 0.000 119 39 ' '
2 -0.000 0.000 0.500 29 0 ' '
